data_7224909
loop_
_publ_author_name
'Danylyuk, Oksana'
'Butkiewicz, Helena'
'Sashuk, Volodymyr'

_publ_section_title
;
 Host--guest complexes of cucurbit[6]uril with the trypanocide drug
 diminazene and its degradation product 4-aminobenzamidine
;
_journal_issue 26
_journal_name_full CrystEngComm
_journal_page_first 4905
_journal_paper_doi 10.1039/C6CE00257A
_journal_volume 18
_journal_year 2016
_chemical_formula_sum 'C86 H92 Ca2 Cl5.5 N54 O77'
_chemical_formula_weight 3461.27
_chemical_name_systematic
;
 ?
;
_space_group_IT_number 2
_symmetry_cell_setting triclinic
_symmetry_space_group_name_Hall '-P 1'
_symmetry_space_group_name_H-M 'P -1'
_atom_sites_solution_hydrogens geom
_atom_sites_solution_primary direct
_atom_sites_solution_secondary difmap
_audit_creation_method SHELXL-97
_audit_update_record
;
2016-03-25 deposited with the CCDC.
2016-04-11 downloaded from the CCDC.
;
_cell_angle_alpha 98.389(2)
_cell_angle_beta 94.251(2)
_cell_angle_gamma 109.497(2)
_cell_formula_units_Z 2
_cell_length_a 15.8539(3)
_cell_length_b 19.7194(3)
_cell_length_c 26.8892(5)
_cell_measurement_reflns_used 24667
_cell_measurement_temperature 100.0(1)
_cell_measurement_theta_max 71.92
_cell_measurement_theta_min 2.97
_cell_volume 7771.3(3)
_computing_cell_refinement
;
CrysAlisPro, Agilent Technologies,
Version 1.171.35.15 (release 03-08-2011 CrysAlis171 .NET)
(compiled Aug  3 2011,13:03:54)
;
_computing_data_collection
;
CrysAlisPro, Agilent Technologies,
Version 1.171.35.15 (release 03-08-2011 CrysAlis171 .NET)
(compiled Aug  3 2011,13:03:54)
;
_computing_data_reduction
;
CrysAlisPro, Agilent Technologies,
Version 1.171.35.15 (release 03-08-2011 CrysAlis171 .NET)
(compiled Aug  3 2011,13:03:54)
;
_computing_structure_refinement 'SHELXL-97 (Sheldrick, 2008)'
_diffrn_ambient_temperature 100.0(1)
_diffrn_detector_area_resol_mean 16.29
_diffrn_measured_fraction_theta_full 0.976
_diffrn_measured_fraction_theta_max 0.976
_diffrn_measurement_device_type 'SuperNova, Dual, Cu at zero, Eos'
_diffrn_measurement_method '\w scans'
_diffrn_radiation_monochromator mirror
_diffrn_radiation_source 'SuperNova (Cu) X-ray Source'
_diffrn_radiation_type CuK\a
_diffrn_radiation_wavelength 1.54184
_diffrn_reflns_av_R_equivalents 0.0391
_diffrn_reflns_av_sigmaI/netI 0.0511
_diffrn_reflns_limit_h_max 12
_diffrn_reflns_limit_h_min -19
_diffrn_reflns_limit_k_max 24
_diffrn_reflns_limit_k_min -18
_diffrn_reflns_limit_l_max 32
_diffrn_reflns_limit_l_min -33
_diffrn_reflns_number 55356
_diffrn_reflns_theta_full 72.12
_diffrn_reflns_theta_max 72.12
_diffrn_reflns_theta_min 2.98
_exptl_absorpt_coefficient_mu 2.508
_exptl_absorpt_correction_T_max 1.00000
_exptl_absorpt_correction_T_min 0.38047
_exptl_absorpt_correction_type multi-scan
_exptl_absorpt_process_details
;
CrysAlisPro, Agilent Technologies,
Version 1.171.35.15 (release 03-08-2011 CrysAlis171 .NET)
(compiled Aug  3 2011,13:03:54)
Empirical absorption correction using spherical harmonics,
 implemented in SCALE3 ABSPACK scaling algorithm.
;
_exptl_crystal_colour yellow
_exptl_crystal_density_diffrn 1.479
_exptl_crystal_density_method 'not measured'
_exptl_crystal_description prism
_exptl_crystal_F_000 3543
_refine_diff_density_max 2.526
_refine_diff_density_min -0.906
_refine_diff_density_rms 0.135
_refine_ls_extinction_method none
_refine_ls_goodness_of_fit_ref 1.120
_refine_ls_hydrogen_treatment constr
_refine_ls_matrix_type full
_refine_ls_number_parameters 2177
_refine_ls_number_reflns 29924
_refine_ls_number_restraints 0
_refine_ls_restrained_S_all 1.120
_refine_ls_R_factor_all 0.1141
_refine_ls_R_factor_gt 0.1021
_refine_ls_shift/su_max 0.037
_refine_ls_shift/su_mean 0.000
_refine_ls_structure_factor_coef Fsqd
_refine_ls_weighting_details 'calc w=1/[\s^2^(Fo^2^)+(0.1752P)^2^+15.2972P] where P=(Fo^2^+2Fc^2^)/3'
_refine_ls_weighting_scheme calc
_refine_ls_wR_factor_gt 0.2879
_refine_ls_wR_factor_ref 0.3010
_reflns_number_gt 24928
_reflns_number_total 29924
_reflns_threshold_expression >2\s(I)
_cod_data_source_file c6ce00257a1.cif
_cod_data_source_block q6_dim_ca
_cod_depositor_comments 'Adding full bibliography for 7224907--7224910.cif.'
_cod_original_cell_volume 7771.3(2)
_cod_original_sg_symbol_H-M P-1
_cod_original_formula_sum 'C86 H92 Ca2 Cl5.50 N54 O77'
_cod_database_code 7224909

loop_
_symmetry_equiv_pos_as_xyz
'x, y, z'
'-x, -y, -z'

loop_
_atom_site_label
_atom_site_type_symbol
_atom_site_fract_x
_atom_site_fract_y
_atom_site_fract_z
_atom_site_U_iso_or_equiv
_atom_site_adp_type
_atom_site_occupancy
_atom_site_symmetry_multiplicity
_atom_site_calc_flag
_atom_site_refinement_flags
_atom_site_disorder_assembly
_atom_site_disorder_group
Ca1 Ca 0.14236(5) 0.47002(4) 0.42354(3) 0.02526(18) Uani 1 1 d . . .
Ca2 Ca -0.16070(6) -0.02818(4) -0.09465(3) 0.0316(2) Uani 1 1 d . . .
C3X C 0.2550(3) 0.2406(2) -0.01395(16) 0.0261(8) Uani 1 1 d . . .
H3X H 0.2702 0.1979 -0.0219 0.031 Uiso 1 1 calc R . .
C2X C 0.1739(3) 0.2351(2) 0.00509(15) 0.0256(8) Uani 1 1 d . . .
N1X N 0.1148(3) 0.1691(2) 0.01161(19) 0.0453(10) Uani 1 1 d . . .
H1X1 H 0.1277 0.1290 0.0037 0.054 Uiso 1 1 calc R . .
H1X2 H 0.0640 0.1667 0.0237 0.054 Uiso 1 1 calc R . .
C1X C 0.1545(3) 0.2995(2) 0.01686(16) 0.0272(8) Uani 1 1 d . . .
H1X H 0.1001 0.2975 0.0303 0.033 Uiso 1 1 calc R . .
O1W O 0.1035(2) 0.45889(17) 0.50769(13) 0.0398(7) Uani 1 1 d . . .
O4W O 0.0121(2) 0.49910(17) 0.39973(15) 0.0407(8) Uani 1 1 d . . .
C3Y C 0.2607(3) 0.7496(2) 0.51677(16) 0.0251(8) Uani 1 1 d . . .
H3Y H 0.2792 0.7124 0.5276 0.030 Uiso 1 1 calc R . .
O6W O -0.0335(2) -0.06421(17) -0.10205(15) 0.0437(8) Uani 1 1 d . . .
C4Y C 0.3216(3) 0.8201(2) 0.52318(16) 0.0248(8) Uani 1 1 d . . .
H4Y H 0.3813 0.8309 0.5390 0.030 Uiso 1 1 calc R . .
C7X C 0.3551(2) 0.4416(2) -0.01818(15) 0.0234(7) Uani 1 1 d . . .
C5Y C 0.2977(2) 0.87593(19) 0.50695(14) 0.0207(7) Uani 1 1 d . . .
C6X C 0.2129(3) 0.3655(2) 0.00930(15) 0.0247(7) Uani 1 1 d . . .
H6X H 0.1980 0.4083 0.0175 0.030 Uiso 1 1 calc R . .
C4X C 0.3134(2) 0.3070(2) -0.02139(14) 0.0230(7) Uani 1 1 d . . .
H4X H 0.3681 0.3091 -0.0344 0.028 Uiso 1 1 calc R . .
C5X C 0.2936(2) 0.37082(19) -0.01017(14) 0.0213(7) Uani 1 1 d . . .
C6Y C 0.2091(3) 0.8585(2) 0.48377(16) 0.0246(8) Uani 1 1 d . . .
H6Y H 0.1911 0.8956 0.4723 0.030 Uiso 1 1 calc R . .
C1Y C 0.1477(3) 0.7881(2) 0.47734(16) 0.0269(8) Uani 1 1 d . . .
H1Y H 0.0883 0.7774 0.4611 0.032 Uiso 1 1 calc R . .
O7W O -0.1523(3) -0.0349(2) -0.18691(14) 0.0562(11) Uani 1 1 d . . .
O2W O 0.2538(3) 0.4160(2) 0.4356(3) 0.089(2) Uani 1 1 d . . .
C2Y C 0.1710(3) 0.7325(2) 0.49420(16) 0.0255(8) Uani 1 1 d . . .
O3W O 0.1454(4) 0.4136(2) 0.3391(2) 0.0846(18) Uani 1 1 d . . .
O5W O -0.0928(3) 0.0220(4) -0.00906(17) 0.097(2) Uani 1 1 d . . .
O8W O -0.2720(3) 0.0176(2) -0.1211(2) 0.0680(13) Uani 1 1 d . . .
N2X N 0.3520(2) 0.50263(17) 0.00724(14) 0.0280(7) Uani 1 1 d . . .
H2X1 H 0.3890 0.5450 0.0025 0.034 Uiso 1 1 calc R . .
H2X2 H 0.3129 0.5012 0.0290 0.034 Uiso 1 1 calc R . .
N3X N 0.4135(2) 0.44373(18) -0.05084(14) 0.0292(7) Uani 1 1 d . . .
H3X1 H 0.4505 0.4861 -0.0556 0.035 Uiso 1 1 calc R . .
H3X2 H 0.4156 0.4028 -0.0679 0.035 Uiso 1 1 calc R . .
N2Y N 0.3504(2) 0.99613(17) 0.48528(14) 0.0273(7) Uani 1 1 d . . .
H2Y1 H 0.3890 1.0412 0.4897 0.033 Uiso 1 1 calc R . .
H2Y2 H 0.3037 0.9812 0.4614 0.033 Uiso 1 1 calc R . .
N3Y N 0.4318(2) 0.97332(18) 0.54988(15) 0.0319(8) Uani 1 1 d . . .
H3Y1 H 0.4705 1.0184 0.5544 0.038 Uiso 1 1 calc R . .
H3Y2 H 0.4396 0.9431 0.5693 0.038 Uiso 1 1 calc R . .
C7Y C 0.3623(2) 0.95127(19) 0.51424(15) 0.0231(7) Uani 1 1 d . . .
N1Y N 0.1095(3) 0.6621(2) 0.48881(16) 0.0368(8) Uani 1 1 d . . .
H1Y1 H 0.0539 0.6516 0.4744 0.044 Uiso 1 1 calc R . .
H1Y2 H 0.1260 0.6279 0.4998 0.044 Uiso 1 1 calc R . .
Cl1 Cl -0.10887(11) 0.08211(9) -0.25542(6) 0.0735(6) Uani 1 1 d . . .
Cl2 Cl 0.17467(14) 0.14254(13) -0.30510(6) 0.0788(6) Uani 1 1 d . . .
Cl3 Cl -0.22836(15) 0.25814(12) -0.19414(7) 0.0540(7) Uani 0.724(7) 1 d P A 1
O32W O -0.1642(7) 0.4273(4) -0.1923(4) 0.106(4) Uani 0.724(7) 1 d P A 1
Cl3A Cl -0.1776(7) 0.3585(12) -0.1805(4) 0.161(9) Uani 0.276(7) 1 d P A 2
Cl4 Cl 0.1089(3) 0.24547(19) 0.29979(13) 0.0342(15) Uani 0.354(10) 1 d P B 1
O39W O 0.2974(9) 0.2928(18) 0.3812(8) 0.141(14) Uani 0.354(10) 1 d P B 1
O41W O 0.3090(5) 1.2412(5) 0.4469(7) 0.141(7) Uani 0.646(10) 1 d P B 2
Cl4A Cl 0.0784(13) 0.2538(6) 0.2871(7) 0.362(11) Uani 0.646(10) 1 d P B 2
O39A O 0.2740(13) 0.3058(6) 0.3624(9) 0.186(11) Uani 0.646(10) 1 d P B 2
O9W O 0.0501(2) 0.33069(19) -0.23899(13) 0.0440(8) Uani 1 1 d . . .
Cl5 Cl 0.4306(2) 0.47047(19) 0.5095(3) 0.107(2) Uani 0.50 1 d P C -1
O59W O 0.2997(9) 0.4075(9) 0.5684(7) 0.147(8) Uani 0.50 1 d P D -1
O11W O -0.1769(4) 0.1026(2) 0.0822(3) 0.0918(19) Uani 1 1 d . . .
O12W O 0.2966(4) 0.4668(3) 0.29226(18) 0.094(2) Uani 1 1 d . . .
O13W O 0.0120(4) 0.4646(3) -0.2118(2) 0.0826(16) Uani 1 1 d . . .
O14W O -0.2283(3) 0.6126(3) 0.2680(2) 0.0772(15) Uani 1 1 d . . .
O15W O 0.1566(5) 0.7752(4) 0.7849(2) 0.101(2) Uani 1 1 d . . .
Cl6 Cl 0.6845(5) 0.2599(4) 0.1660(3) 0.129(2) Uani 0.50 1 d P E 1
O61W O 0.695(2) 0.3800(12) 0.2105(11) 0.39(2) Uani 0.794(16) 1 d P F 1
O40W O -0.1969(9) 0.4273(6) 0.2954(4) 0.136(5) Uani 0.794(16) 1 d P F 1
Cl6A Cl 0.6335(12) 0.209(2) 0.1768(12) 0.67(4) Uani 0.50 1 d P G 2
O61A O 0.6590(16) 0.3729(13) 0.2609(10) 0.065(8) Uiso 0.206(16) 1 d P F 2
O17W O -0.0267(6) -0.0993(4) -0.2274(2) 0.109(2) Uani 1 1 d . . .
O18W O 0.3189(6) 0.5905(3) 0.2497(3) 0.109(2) Uani 1 1 d . . .
O19W O -0.0074(6) 0.6703(4) 0.7617(3) 0.111(2) Uani 1 1 d . . .
O20W O 0.1397(6) 0.5698(4) -0.1508(3) 0.108(2) Uani 1 1 d . . .
O23W O 0.0047(7) 0.5415(3) -0.2853(3) 0.126(3) Uani 1 1 d . . .
O24W O -0.3086(5) 0.5151(4) 0.1770(3) 0.104(2) Uani 1 1 d . . .
O25W O -0.1996(4) 0.5504(3) 0.3594(4) 0.145(4) Uani 1 1 d . . .
O26W O 0.2636(6) -0.0094(5) -0.2178(3) 0.084(3) Uiso 0.716(16) 1 d P H 1
O26A O 0.2127(18) -0.0083(14) -0.2591(10) 0.100(9) Uiso 0.284(16) 1 d P . 2
O22W O 0.2726(4) 1.1211(4) 0.5488(3) 0.074(3) Uani 0.685(11) 1 d P I 1
O27W O 0.3347(6) 1.1043(3) 0.6440(4) 0.077(3) Uani 0.685(11) 1 d P I 1
O35W O 0.5056(6) 1.1548(6) 0.6963(4) 0.097(4) Uani 0.685(11) 1 d P I 1
O55W O 0.5370(13) 1.2144(11) 0.7917(7) 0.085(6) Uiso 0.315(11) 1 d P I 2
O27A O 0.2827(15) 1.1077(9) 0.6037(12) 0.107(9) Uani 0.315(11) 1 d P I 2
O35A O 0.4490(18) 1.1549(16) 0.6689(10) 0.112(8) Uani 0.315(11) 1 d P I 2
O29W O 0.1259(6) 0.9841(4) 0.7117(3) 0.130(3) Uani 1 1 d . . .
O30W O -0.3308(6) 0.6999(5) 0.2848(3) 0.129(3) Uani 1 1 d . . .
O28W O 0.2098(6) 1.0994(3) 0.4119(4) 0.131(3) Uani 1 1 d . . .
O33W O -0.2685(6) 0.0897(4) -0.2036(3) 0.116(2) Uani 1 1 d . . .
O31W O 0.2985(6) 0.6654(3) 0.0987(4) 0.151(4) Uani 1 1 d . . .
O34W O -0.1361(6) 0.0959(5) 0.1771(3) 0.131(3) Uani 1 1 d . . .
O36W O -0.4166(7) 0.6475(7) 0.3618(4) 0.124(5) Uani 0.745(18) 1 d P . .
O36A O -0.3816(11) 0.6192(10) 0.3837(7) 0.056(6) Uani 0.255(18) 1 d P . .
O38W O 0.4702(7) 0.8392(5) 0.7584(3) 0.163(5) Uani 1 1 d . . .
O42W O 0.2819(4) 1.2568(5) 0.5398(7) 0.231(8) Uani 1 1 d . . .
O44W O 0.4520(8) 0.3670(7) 0.3263(5) 0.084(4) Uiso 0.481(10) 1 d P J 1
O37W O 0.4258(7) 0.2424(5) 0.2582(4) 0.070(3) Uiso 0.519(10) 1 d P J 2
O44A O 0.5347(10) 0.3884(8) 0.2897(6) 0.110(5) Uiso 0.519(10) 1 d P J 2
O45W O 0.4780(9) 0.4958(8) 0.3077(5) 0.103(4) Uiso 0.519(10) 1 d P J 2
O46W O -0.2443(8) -0.1586(6) -0.2620(4) 0.050(4) Uani 0.334(14) 1 d P K 1
O46A O -0.3247(13) -0.1169(7) -0.2551(6) 0.185(9) Uani 0.666(14) 1 d P K 2
O47W O 0.273(2) 0.7009(18) -0.0683(13) 0.047(9) Uiso 0.122(13) 1 d P L 1
O21W O 0.2582(5) 0.5745(4) -0.0712(3) 0.095(2) Uiso 0.878(13) 1 d P L 2
O47A O 0.2863(6) 0.7151(11) -0.0119(11) 0.289(14) Uani 0.878(13) 1 d P L 2
O62W O 0.2983(11) 0.801(3) 0.0182(14) 0.60(4) Uani 0.878(13) 1 d P L 2
O48W O 0.6421(8) 0.9603(6) 0.6639(6) 0.163(7) Uani 0.724(11) 1 d P M 1
O49W O 0.5263(13) 1.0347(6) 0.7044(7) 0.247(13) Uani 0.724(11) 1 d P M 1
O57W O 0.7385(13) 0.9356(7) 0.6784(6) 0.061(5) Uani 0.276(11) 1 d P M 2
O48A O 0.6105(15) 0.9799(12) 0.7267(8) 0.085(7) Uani 0.276(11) 1 d P M 2
O50W O -0.4731(9) 0.0095(7) -0.0944(5) 0.080(4) Uiso 0.468(11) 1 d P N 1
O43W O 0.4271(6) 0.9678(6) 0.7807(5) 0.072(3) Uani 0.468(11) 1 d P N 1
O60W O -0.5223(12) -0.0251(10) -0.0283(7) 0.140(6) Uiso 0.532(11) 1 d P . 2
O50A O -0.3881(14) 0.0653(14) -0.0727(9) 0.196(11) Uani 0.532(11) 1 d P N 2
O50B O -0.4913(13) 0.0608(13) -0.1395(9) 0.204(13) Uani 0.532(11) 1 d P N 2
O51W O -0.0727(18) -0.0471(11) -0.3174(8) 0.370(16) Uani 1 1 d . . .
O52W O -0.4599(11) 0.4787(16) 0.2195(7) 0.243(16) Uani 0.770(19) 1 d P O 1
O53W O 0.5033(14) 0.3568(10) -0.2091(5) 0.248(13) Uani 0.770(19) 1 d P O 1
O52A O -0.439(4) 0.4411(17) 0.224(2) 0.111(17) Uani 0.230(19) 1 d P O 2
O58W O -0.4647(16) 0.5693(17) 0.1911(11) 0.088(11) Uani 0.230(19) 1 d P O 2
O54W O -0.3199(12) 0.1374(9) 0.0771(7) 0.284(11) Uani 1 1 d . . .
O24 O 0.16322(18) 0.59022(14) 0.58356(11) 0.0244(5) Uani 1 1 d . . .
O18 O 0.44483(19) 0.89938(15) 0.63288(12) 0.0313(6) Uani 1 1 d . . .
O19 O 0.26423(17) 0.55954(14) 0.48154(11) 0.0252(6) Uani 1 1 d . . .
O21 O -0.01122(18) 0.62898(14) 0.37037(11) 0.0278(6) Uani 1 1 d . . .
O17 O 0.24649(19) 0.95920(14) 0.60577(11) 0.0282(6) Uani 1 1 d . . .
O20 O 0.18794(17) 0.56545(14) 0.37557(11) 0.0252(6) Uani 1 1 d . . .
O14 O 0.42773(18) 0.88654(14) 0.41950(12) 0.0285(6) Uani 1 1 d . . .
O22 O -0.0983(2) 0.67498(14) 0.46848(12) 0.0302(6) Uani 1 1 d . . .
O23 O -0.03076(18) 0.64755(14) 0.58440(11) 0.0266(6) Uani 1 1 d . . .
O13 O 0.54360(19) 0.86278(14) 0.53303(13) 0.0324(7) Uani 1 1 d . . .
O15 O 0.22989(19) 0.95370(14) 0.39266(12) 0.0294(6) Uani 1 1 d . . .
O16 O 0.13374(19) 0.99728(14) 0.49207(12) 0.0305(6) Uani 1 1 d . . .
N46 N 0.0845(2) 0.73779(16) 0.63850(13) 0.0245(7) Uani 1 1 d . . .
N37 N 0.3869(2) 0.63088(17) 0.53961(13) 0.0241(6) Uani 1 1 d . . .
N29 N 0.1964(2) 0.83838(17) 0.34521(14) 0.0259(7) Uani 1 1 d . . .
N33 N 0.0948(2) 0.89174(16) 0.60107(14) 0.0249(7) Uani 1 1 d . . .
N34 N 0.1950(2) 0.86055(17) 0.64625(13) 0.0256(7) Uani 1 1 d . . .
N28 N 0.3245(2) 0.79837(17) 0.35766(13) 0.0246(7) Uani 1 1 d . . .
N44 N -0.0789(2) 0.78736(17) 0.51607(14) 0.0267(7) Uani 1 1 d . . .
N38 N 0.4009(2) 0.62460(16) 0.45782(13) 0.0234(6) Uani 1 1 d . . .
N43 N -0.0771(2) 0.77809(18) 0.43301(14) 0.0270(7) Uani 1 1 d . . .
N26 N 0.5027(2) 0.75179(17) 0.47820(14) 0.0265(7) Uani 1 1 d . . .
N35 N 0.3217(2) 0.81941(17) 0.66029(13) 0.0264(7) Uani 1 1 d . . .
N41 N 0.1006(2) 0.71008(17) 0.33605(13) 0.0245(7) Uani 1 1 d . . .
N39 N 0.3364(2) 0.63888(16) 0.37778(13) 0.0229(6) Uani 1 1 d . . .
N48 N 0.3134(2) 0.65477(17) 0.61244(13) 0.0252(7) Uani 1 1 d . . .
C69 C 0.0087(2) 0.71165(19) 0.60395(15) 0.0227(7) Uani 1 1 d . . .
N47 N 0.2110(2) 0.69560(17) 0.64396(13) 0.0259(7) Uani 1 1 d . . .
N25 N 0.5021(2) 0.75241(18) 0.56052(15) 0.0298(7) Uani 1 1 d . . .
N45 N -0.0158(2) 0.76938(17) 0.59515(14) 0.0261(7) Uani 1 1 d . . .
N32 N 0.0216(2) 0.91463(17) 0.52604(14) 0.0278(7) Uani 1 1 d . . .
N42 N -0.0140(2) 0.74238(18) 0.35937(14) 0.0263(7) Uani 1 1 d . . .
N31 N 0.0102(2) 0.90896(18) 0.44249(14) 0.0286(7) Uani 1 1 d . . .
N27 N 0.4275(2) 0.76817(17) 0.40100(14) 0.0259(7) Uani 1 1 d . . .
C62 C 0.3781(3) 0.59750(19) 0.40401(16) 0.0248(8) Uani 1 1 d . . .
H62A H 0.4337 0.5981 0.3893 0.030 Uiso 1 1 calc R . .
H62B H 0.3366 0.5460 0.3983 0.030 Uiso 1 1 calc R . .
C61 C 0.3425(2) 0.60092(19) 0.49189(15) 0.0221(7) Uani 1 1 d . . .
N40 N 0.2285(2) 0.66990(16) 0.34058(13) 0.0237(6) Uani 1 1 d . . .
C67 C -0.0863(2) 0.7403(2) 0.47252(16) 0.0258(8) Uani 1 1 d . . .
C63 C 0.2454(2) 0.61989(19) 0.36596(14) 0.0214(7) Uani 1 1 d . . .
N30 N 0.0844(2) 0.87091(18) 0.37320(14) 0.0269(7) Uani 1 1 d . . .
C39 C 0.3968(2) 0.82437(19) 0.39543(16) 0.0231(7) Uani 1 1 d . . .
N36 N 0.4269(2) 0.77858(19) 0.63227(14) 0.0292(7) Uani 1 1 d . . .
C68 C -0.0965(2) 0.7623(2) 0.56354(17) 0.0269(8) Uani 1 1 d . . .
H68A H -0.1289 0.7907 0.5822 0.032 Uiso 1 1 calc R . .
H68B H -0.1364 0.7103 0.5562 0.032 Uiso 1 1 calc R . .
C65 C 0.0222(3) 0.6881(2) 0.35699(15) 0.0251(8) Uani 1 1 d . . .
C44 C 0.0588(3) 0.9407(2) 0.57805(17) 0.0290(8) Uani 1 1 d . . .
H44A H 0.0113 0.9488 0.5975 0.035 Uiso 1 1 calc R . .
H44B H 0.1077 0.9885 0.5810 0.035 Uiso 1 1 calc R . .
C64 C 0.1409(3) 0.6586(2) 0.31439(15) 0.0251(8) Uani 1 1 d . . .
H64A H 0.1002 0.6083 0.3152 0.030 Uiso 1 1 calc R . .
H64B H 0.1466 0.6627 0.2785 0.030 Uiso 1 1 calc R . .
C45 C 0.1851(3) 0.90926(19) 0.61644(15) 0.0235(7) Uani 1 1 d . . .
C46 C 0.2800(3) 0.8723(2) 0.67680(16) 0.0281(8) Uani 1 1 d . . .
H46A H 0.3224 0.9219 0.6758 0.034 Uiso 1 1 calc R . .
H46B H 0.2693 0.8706 0.7125 0.034 Uiso 1 1 calc R . .
C48 C 0.5116(3) 0.7805(2) 0.61376(18) 0.0323(9) Uani 1 1 d . . .
H48A H 0.5541 0.8317 0.6208 0.039 Uiso 1 1 calc R . .
H48B H 0.5384 0.7517 0.6328 0.039 Uiso 1 1 calc R . .
C49 C 0.4807(2) 0.6761(2) 0.53944(16) 0.0261(8) Uani 1 1 d . . .
H49 H 0.5236 0.6553 0.5551 0.031 Uiso 1 1 calc R . .
C70 C 0.1243(3) 0.6905(2) 0.66008(16) 0.0272(8) Uani 1 1 d . . .
H70A H 0.1318 0.7036 0.6975 0.033 Uiso 1 1 calc R . .
H70B H 0.0824 0.6393 0.6502 0.033 Uiso 1 1 calc R . .
C66 C -0.0947(3) 0.7405(2) 0.38104(16) 0.0275(8) Uani 1 1 d . . .
H66A H -0.1333 0.6888 0.3794 0.033 Uiso 1 1 calc R . .
H66B H -0.1286 0.7631 0.3605 0.033 Uiso 1 1 calc R . .
C71 C 0.2236(3) 0.64186(19) 0.61058(15) 0.0227(7) Uani 1 1 d . . .
C37 C 0.5188(2) 0.7958(2) 0.52424(17) 0.0269(8) Uani 1 1 d . . .
C42 C 0.0398(3) 0.9200(2) 0.39336(17) 0.0295(8) Uani 1 1 d . . .
H42A H -0.0134 0.9135 0.3689 0.035 Uiso 1 1 calc R . .
H42B H 0.0816 0.9710 0.3966 0.035 Uiso 1 1 calc R . .
C40 C 0.2872(3) 0.8462(2) 0.33488(17) 0.0280(8) Uani 1 1 d . . .
H40A H 0.3269 0.8975 0.3475 0.034 Uiso 1 1 calc R . .
H40B H 0.2870 0.8360 0.2977 0.034 Uiso 1 1 calc R . .
C54 C 0.0381(3) 0.8031(2) 0.33729(16) 0.0267(8) Uani 1 1 d . . .
H54 H 0.0011 0.8111 0.3085 0.032 Uiso 1 1 calc R . .
C43 C 0.0633(3) 0.9452(2) 0.48738(17) 0.0270(8) Uani 1 1 d . . .
C59 C 0.2951(3) 0.7466(2) 0.67219(15) 0.0258(8) Uani 1 1 d . . .
H59 H 0.2956 0.7477 0.7095 0.031 Uiso 1 1 calc R . .
C53 C 0.1159(3) 0.7795(2) 0.31901(16) 0.0254(8) Uani 1 1 d . . .
H53 H 0.1143 0.7739 0.2813 0.030 Uiso 1 1 calc R . .
C72 C 0.3503(3) 0.6058(2) 0.58427(16) 0.0248(8) Uani 1 1 d . . .
H72A H 0.3024 0.5571 0.5737 0.030 Uiso 1 1 calc R . .
H72B H 0.3987 0.5999 0.6068 0.030 Uiso 1 1 calc R . .
C51 C 0.3865(2) 0.70547(19) 0.36064(15) 0.0232(7) Uani 1 1 d . . .
H51 H 0.4310 0.6979 0.3379 0.028 Uiso 1 1 calc R . .
C47 C 0.4019(3) 0.8383(2) 0.64107(15) 0.0269(8) Uani 1 1 d . . .
C56 C -0.0677(3) 0.8604(2) 0.50787(17) 0.0276(8) Uani 1 1 d . . .
H56 H -0.1163 0.8771 0.5208 0.033 Uiso 1 1 calc R . .
C38 C 0.5127(2) 0.7801(2) 0.43106(17) 0.0261(8) Uani 1 1 d . . .
H38A H 0.5474 0.8333 0.4391 0.031 Uiso 1 1 calc R . .
H38B H 0.5481 0.7565 0.4106 0.031 Uiso 1 1 calc R . .
C60 C 0.3670(3) 0.7170(2) 0.65121(15) 0.0258(8) Uani 1 1 d . . .
H60 H 0.3999 0.7019 0.6782 0.031 Uiso 1 1 calc R . .
C50 C 0.4875(2) 0.6762(2) 0.48213(16) 0.0255(8) Uani 1 1 d . . .
H50 H 0.5383 0.6608 0.4712 0.031 Uiso 1 1 calc R . .
C58 C 0.1096(3) 0.81558(19) 0.65848(15) 0.0240(7) Uani 1 1 d . . .
H58 H 0.1059 0.8250 0.6957 0.029 Uiso 1 1 calc R . .
C57 C 0.0396(2) 0.83731(19) 0.62754(16) 0.0244(8) Uani 1 1 d . . .
H57 H 0.0032 0.8579 0.6500 0.029 Uiso 1 1 calc R . .
C55 C -0.0726(3) 0.8528(2) 0.44939(17) 0.0283(8) Uani 1 1 d . . .
H55 H -0.1271 0.8612 0.4343 0.034 Uiso 1 1 calc R . .
C41 C 0.1756(3) 0.8935(2) 0.37232(16) 0.0255(8) Uani 1 1 d . . .
C52 C 0.3111(3) 0.72484(19) 0.33227(15) 0.0242(7) Uani 1 1 d . . .
H52 H 0.3169 0.7227 0.2953 0.029 Uiso 1 1 calc R . .
O3 O 0.45255(19) 0.44097(15) 0.08579(12) 0.0293(6) Uani 1 1 d . . .
O10 O 0.1402(2) 0.04468(15) -0.07746(12) 0.0327(6) Uani 1 1 d . . .
O2 O 0.2582(2) 0.51516(15) 0.09222(12) 0.0331(7) Uani 1 1 d . . .
O6 O 0.2076(2) 0.39095(15) -0.11690(12) 0.0323(6) Uani 1 1 d . . .
O12 O -0.0848(2) 0.18268(15) 0.01310(12) 0.0315(6) Uani 1 1 d . . .
O5 O 0.40578(19) 0.32341(16) -0.12593(12) 0.0320(6) Uani 1 1 d . . .
O1 O 0.1266(2) 0.48952(15) -0.01815(13) 0.0337(7) Uani 1 1 d . . .
O8 O 0.22820(19) 0.14982(15) 0.13563(11) 0.0300(6) Uani 1 1 d . . .
O4 O 0.53241(19) 0.35102(16) -0.01557(12) 0.0328(6) Uani 1 1 d . . .
O11 O -0.0540(2) 0.08759(15) -0.09719(12) 0.0321(6) Uani 1 1 d . . .
O7 O 0.0307(2) 0.20565(15) 0.12326(12) 0.0314(6) Uani 1 1 d . . .
O9 O 0.27495(19) 0.07410(15) 0.03815(12) 0.0316(6) Uani 1 1 d . . .
N23 N 0.0459(2) 0.14942(17) -0.14757(13) 0.0265(7) Uani 1 1 d . . .
N6 N 0.4642(2) 0.33965(18) 0.11514(14) 0.0276(7) Uani 1 1 d . . .
N24 N -0.0494(2) 0.19911(19) -0.11591(14) 0.0282(7) Uani 1 1 d . . .
N22 N 0.1716(2) 0.10640(18) -0.14418(14) 0.0288(7) Uani 1 1 d . . .
N11 N 0.1496(2) 0.26852(17) -0.15491(13) 0.0259(7) Uani 1 1 d . . .
N4 N 0.2407(2) 0.43250(18) 0.14672(14) 0.0301(7) Uani 1 1 d . . .
N20 N 0.3778(2) 0.11638(18) -0.01666(14) 0.0289(7) Uani 1 1 d . . .
N14 N -0.0643(2) 0.30384(19) 0.04207(14) 0.0306(7) Uani 1 1 d . . .
N12 N 0.0572(2) 0.31995(18) -0.11966(13) 0.0273(7) Uani 1 1 d . . .
N17 N 0.2805(2) 0.27321(18) 0.16761(13) 0.0273(7) Uani 1 1 d . . .
N13 N -0.0837(2) 0.26342(18) -0.04097(14) 0.0293(7) Uani 1 1 d . . .
N15 N 0.0282(2) 0.32136(18) 0.12163(14) 0.0295(7) Uani 1 1 d . . .
N10 N 0.2761(2) 0.22486(18) -0.15634(14) 0.0294(7) Uani 1 1 d . . .
N16 N 0.1504(2) 0.31080(18) 0.16062(13) 0.0278(7) Uani 1 1 d . . .
N1 N 0.0032(3) 0.38662(18) -0.05322(15) 0.0322(8) Uani 1 1 d . . .
N9 N 0.3927(2) 0.2058(2) -0.11789(15) 0.0319(8) Uani 1 1 d . . .
N5 N 0.3671(2) 0.38927(17) 0.14562(13) 0.0261(7) Uani 1 1 d . . .
N3 N 0.1184(2) 0.44254(18) 0.10791(14) 0.0300(7) Uani 1 1 d . . .
C31 C 0.3492(3) 0.1126(2) 0.03028(17) 0.0281(8) Uani 1 1 d . . .
C5 C 0.4302(2) 0.3948(2) 0.11256(15) 0.0238(7) Uani 1 1 d . . .
C36 C -0.1188(3) 0.2093(2) -0.08718(17) 0.0323(9) Uani 1 1 d . . .
H36A H -0.1544 0.1619 -0.0783 0.039 Uiso 1 1 calc R . .
H36B H -0.1601 0.2245 -0.1087 0.039 Uiso 1 1 calc R . .
N18 N 0.3765(2) 0.22344(19) 0.13758(14) 0.0287(7) Uani 1 1 d . . .
C10 C 0.2269(3) 0.2652(2) -0.17931(16) 0.0294(8) Uani 1 1 d . . .
H10A H 0.2687 0.3157 -0.1783 0.035 Uiso 1 1 calc R . .
H10B H 0.2062 0.2420 -0.2154 0.035 Uiso 1 1 calc R . .
C19 C 0.4961(3) 0.1984(2) 0.04394(18) 0.0303(9) Uani 1 1 d . . .
H19 H 0.5523 0.1927 0.0591 0.036 Uiso 1 1 calc R . .
C2 C 0.0645(3) 0.4729(2) 0.07830(18) 0.0336(9) Uani 1 1 d . . .
H2A H 0.0169 0.4804 0.0979 0.040 Uiso 1 1 calc R . .
H2B H 0.1035 0.5214 0.0726 0.040 Uiso 1 1 calc R . .
N2 N 0.0224(2) 0.4270(2) 0.02978(15) 0.0327(8) Uani 1 1 d . . .
N19 N 0.4177(2) 0.15852(19) 0.06618(15) 0.0301(7) Uani 1 1 d . . .
C4 C 0.3359(3) 0.4492(2) 0.16247(16) 0.0295(8) Uani 1 1 d . . .
H4A H 0.3478 0.4619 0.1999 0.035 Uiso 1 1 calc R . .
H4B H 0.3711 0.4926 0.1489 0.035 Uiso 1 1 calc R . .
C25 C -0.0784(3) 0.2437(2) 0.00530(16) 0.0285(8) Uani 1 1 d . . .
C1 C 0.0587(3) 0.4392(2) -0.01446(17) 0.0301(8) Uani 1 1 d . . .
C33 C 0.1936(3) 0.0794(2) -0.10371(16) 0.0280(8) Uani 1 1 d . . .
C12 C 0.0253(3) 0.3796(2) -0.10486(18) 0.0336(9) Uani 1 1 d . . .
H12A H -0.0291 0.3728 -0.1285 0.040 Uiso 1 1 calc R . .
H12B H 0.0723 0.4259 -0.1085 0.040 Uiso 1 1 calc R . .
N7 N 0.5083(2) 0.27477(18) 0.04374(14) 0.0293(7) Uani 1 1 d . . .
N21 N 0.2852(2) 0.09565(18) -0.09670(14) 0.0286(7) Uani 1 1 d . . .
C11 C 0.1447(3) 0.3328(2) -0.12909(15) 0.0258(8) Uani 1 1 d . . .
C29 C 0.2889(3) 0.2101(2) 0.14563(15) 0.0256(8) Uani 1 1 d . . .
C28 C 0.2003(3) 0.2759(2) 0.18856(16) 0.0301(8) Uani 1 1 d . . .
H28A H 0.2177 0.3026 0.2240 0.036 Uiso 1 1 calc R . .
H28B H 0.1604 0.2253 0.1893 0.036 Uiso 1 1 calc R . .
C9 C 0.3623(3) 0.2579(2) -0.13251(16) 0.0275(8) Uani 1 1 d . . .
N8 N 0.4870(2) 0.2254(2) -0.03803(15) 0.0323(8) Uani 1 1 d . . .
C26 C -0.0621(3) 0.3001(2) 0.09525(17) 0.0308(9) Uani 1 1 d . . .
H26A H -0.0966 0.2494 0.0989 0.037 Uiso 1 1 calc R . .
H26B H -0.0924 0.3323 0.1115 0.037 Uiso 1 1 calc R . .
C27 C 0.0666(3) 0.2725(2) 0.13381(15) 0.0266(8) Uani 1 1 d . . .
C8 C 0.4832(3) 0.2227(3) -0.09208(18) 0.0353(9) Uani 1 1 d . . .
H8A H 0.5077 0.1854 -0.1067 0.042 Uiso 1 1 calc R . .
H8B H 0.5223 0.2707 -0.0985 0.042 Uiso 1 1 calc R . .
C3 C 0.2098(3) 0.4679(2) 0.11379(16) 0.0289(8) Uani 1 1 d . . .
C35 C -0.0223(3) 0.1402(2) -0.11799(15) 0.0258(8) Uani 1 1 d . . .
C32 C 0.3290(3) 0.0644(2) -0.06187(18) 0.0320(9) Uani 1 1 d . . .
H32A H 0.2829 0.0225 -0.0519 0.038 Uiso 1 1 calc R . .
H32B H 0.3715 0.0455 -0.0794 0.038 Uiso 1 1 calc R . .
C34 C 0.0794(3) 0.0920(2) -0.16535(17) 0.0301(8) Uani 1 1 d . . .
H34A H 0.0756 0.0853 -0.2028 0.036 Uiso 1 1 calc R . .
H34B H 0.0402 0.0457 -0.1566 0.036 Uiso 1 1 calc R . .
C13 C -0.0773(3) 0.3391(2) -0.03727(18) 0.0321(9) Uani 1 1 d . . .
H13 H -0.1332 0.3432 -0.0543 0.039 Uiso 1 1 calc R . .
C22 C 0.2497(3) 0.1454(2) -0.16665(16) 0.0290(8) Uani 1 1 d . . .
H22 H 0.2438 0.1258 -0.2037 0.035 Uiso 1 1 calc R . .
C6 C 0.5375(3) 0.3321(2) 0.08843(17) 0.0300(8) Uani 1 1 d . . .
H6A H 0.5807 0.3217 0.1119 0.036 Uiso 1 1 calc R . .
H6B H 0.5697 0.3792 0.0781 0.036 Uiso 1 1 calc R . .
C20 C 0.4722(3) 0.1635(2) -0.01298(18) 0.0315(9) Uani 1 1 d . . .
H20 H 0.5113 0.1348 -0.0236 0.038 Uiso 1 1 calc R . .
C15 C 0.0827(3) 0.3962(2) 0.14424(17) 0.0301(9) Uani 1 1 d . . .
H15 H 0.0507 0.4187 0.1686 0.036 Uiso 1 1 calc R . .
C24 C -0.0030(3) 0.2495(2) -0.14724(16) 0.0272(8) Uani 1 1 d . . .
H24 H -0.0462 0.2551 -0.1740 0.033 Uiso 1 1 calc R . .
C18 C 0.4321(3) 0.2995(2) 0.15499(16) 0.0276(8) Uani 1 1 d . . .
H18 H 0.4827 0.3050 0.1816 0.033 Uiso 1 1 calc R . .
C7 C 0.5117(2) 0.2900(2) -0.00438(17) 0.0288(8) Uani 1 1 d . . .
C16 C 0.1680(3) 0.3887(2) 0.17128(16) 0.0296(8) Uani 1 1 d . . .
H16 H 0.1766 0.4077 0.2086 0.036 Uiso 1 1 calc R . .
C30 C 0.4108(3) 0.1668(2) 0.11942(18) 0.0313(9) Uani 1 1 d . . .
H30A H 0.3707 0.1198 0.1267 0.038 Uiso 1 1 calc R . .
H30B H 0.4713 0.1780 0.1383 0.038 Uiso 1 1 calc R . .
C17 C 0.3649(3) 0.3342(2) 0.17654(15) 0.0261(8) Uani 1 1 d . . .
H17 H 0.3830 0.3560 0.2134 0.031 Uiso 1 1 calc R . .
C23 C 0.0616(3) 0.2134(2) -0.17075(15) 0.0252(8) Uani 1 1 d . . .
H23 H 0.0476 0.2002 -0.2085 0.030 Uiso 1 1 calc R . .
C21 C 0.3286(3) 0.1327(2) -0.13618(17) 0.0299(8) Uani 1 1 d . . .
H21 H 0.3555 0.1020 -0.1580 0.036 Uiso 1 1 calc R . .
C14 C -0.0636(3) 0.3675(2) 0.02087(18) 0.0317(9) Uani 1 1 d . . .
H14 H -0.1133 0.3847 0.0313 0.038 Uiso 1 1 calc R . .

loop_
_atom_site_aniso_label
_atom_site_aniso_U_11
_atom_site_aniso_U_22
_atom_site_aniso_U_33
_atom_site_aniso_U_23
_atom_site_aniso_U_13
_atom_site_aniso_U_12
Ca1 0.0218(4) 0.0110(3) 0.0369(4) 0.0031(3) 0.0060(3) -0.0021(3)
Ca2 0.0289(4) 0.0203(4) 0.0374(4) 0.0107(3) 0.0010(3) -0.0037(3)
C3X 0.0243(18) 0.0167(17) 0.038(2) 0.0058(15) 0.0047(15) 0.0070(15)
C2X 0.0235(18) 0.0170(17) 0.034(2) 0.0066(14) 0.0071(15) 0.0023(14)
N1X 0.041(2) 0.0246(19) 0.072(3) 0.0129(18) 0.028(2) 0.0064(17)
C1X 0.0213(18) 0.0190(18) 0.039(2) 0.0033(15) 0.0111(15) 0.0033(15)
O1W 0.0384(17) 0.0260(15) 0.0457(18) 0.0023(13) 0.0072(14) 0.0008(13)
O4W 0.0282(15) 0.0243(15) 0.075(2) 0.0199(15) 0.0185(15) 0.0086(12)
C3Y 0.0195(17) 0.0165(17) 0.037(2) 0.0025(14) 0.0003(15) 0.0045(14)
O6W 0.0321(16) 0.0229(15) 0.068(2) 0.0036(15) 0.0088(15) 0.0008(13)
C4Y 0.0180(17) 0.0157(17) 0.038(2) 0.0038(14) 0.0010(14) 0.0036(14)
C7X 0.0185(16) 0.0167(17) 0.0314(19) 0.0057(14) -0.0014(14) 0.0020(14)
C5Y 0.0162(16) 0.0128(16) 0.0306(18) 0.0020(13) 0.0056(13) 0.0019(13)
C6X 0.0206(17) 0.0152(16) 0.035(2) 0.0010(14) 0.0039(15) 0.0036(14)
C4X 0.0186(17) 0.0207(18) 0.0291(18) 0.0060(14) 0.0048(14) 0.0048(14)
C5X 0.0167(16) 0.0155(17) 0.0270(18) 0.0032(13) -0.0003(13) 0.0003(13)
C6Y 0.0200(17) 0.0172(17) 0.038(2) 0.0099(15) 0.0051(15) 0.0059(14)
C1Y 0.0158(17) 0.0225(19) 0.039(2) 0.0068(16) -0.0003(15) 0.0021(15)
O7W 0.083(3) 0.0305(18) 0.0378(18) 0.0129(14) 0.0026(18) -0.0040(18)
O2W 0.042(2) 0.035(2) 0.178(6) -0.016(3) 0.000(3) 0.0186(18)
C2Y 0.0192(17) 0.0165(17) 0.036(2) 0.0017(14) 0.0015(15) 0.0012(14)
O3W 0.135(5) 0.038(2) 0.070(3) 0.006(2) 0.061(3) 0.010(3)
O5W 0.045(2) 0.160(6) 0.038(2) 0.025(3) -0.0013(18) -0.030(3)
O8W 0.052(2) 0.052(2) 0.112(4) 0.044(3) 0.018(2) 0.020(2)
N2X 0.0271(16) 0.0139(14) 0.0390(18) 0.0053(13) 0.0077(14) 0.0010(12)
N3X 0.0243(16) 0.0168(15) 0.0416(19) 0.0071(13) 0.0117(14) -0.0016(13)
N2Y 0.0236(16) 0.0120(14) 0.0425(19) 0.0068(13) 0.0038(14) 0.0006(12)
N3Y 0.0242(16) 0.0121(14) 0.050(2) 0.0060(14) -0.0044(15) -0.0037(13)
C7Y 0.0184(16) 0.0138(16) 0.036(2) 0.0027(14) 0.0075(14) 0.0036(14)
N1Y 0.0273(18) 0.0226(17) 0.053(2) 0.0084(16) -0.0033(16) 0.0001(14)
Cl1 0.0661(9) 0.0605(9) 0.0633(9) 0.0405(7) -0.0212(7) -0.0233(7)
Cl2 0.0904(12) 0.1157(15) 0.0502(8) 0.0059(9) -0.0069(8) 0.0691(12)
Cl3 0.0691(14) 0.0614(13) 0.0422(10) 0.0109(8) 0.0025(8) 0.0373(10)
O32W 0.126(8) 0.051(4) 0.116(7) -0.029(4) 0.062(6) 0.007(4)
Cl3A 0.080(6) 0.33(3) 0.071(5) 0.021(9) 0.017(4) 0.079(11)
Cl4 0.048(2) 0.0188(17) 0.034(2) 0.0071(11) 0.0246(15) 0.0053(13)
O39W 0.017(6) 0.28(4) 0.072(11) -0.061(16) 0.000(6) 0.021(11)
O41W 0.024(3) 0.055(5) 0.34(2) 0.041(8) 0.003(6) 0.010(3)
Cl4A 0.388(16) 0.139(7) 0.416(17) -0.102(9) 0.341(15) -0.090(8)
O39A 0.242(19) 0.057(6) 0.34(3) 0.087(10) 0.228(19) 0.096(9)
O9W 0.0409(18) 0.0401(18) 0.0397(18) 0.0130(14) -0.0047(14) -0.0008(15)
Cl5 0.0507(18) 0.0440(17) 0.241(6) 0.045(3) 0.022(3) 0.0266(14)
O59W 0.078(8) 0.128(12) 0.137(13) -0.033(10) 0.015(8) -0.068(8)
O11W 0.105(4) 0.034(2) 0.132(5) 0.020(3) 0.063(4) 0.008(2)
O12W 0.090(4) 0.095(4) 0.047(3) -0.011(2) 0.026(2) -0.024(3)
O13W 0.119(5) 0.096(4) 0.062(3) 0.016(3) 0.007(3) 0.076(4)
O14W 0.052(3) 0.064(3) 0.114(4) 0.032(3) 0.015(3) 0.010(2)
O15W 0.143(6) 0.119(5) 0.057(3) -0.008(3) -0.015(3) 0.082(5)
Cl6 0.112(4) 0.106(4) 0.168(6) 0.009(4) -0.047(4) 0.058(3)
O61W 0.50(4) 0.21(2) 0.33(3) -0.06(2) -0.32(3) 0.09(2)
O40W 0.254(14) 0.122(8) 0.090(6) 0.065(6) 0.075(7) 0.111(9)
Cl6A 0.191(15) 1.01(7) 0.60(5) 0.50(5) -0.23(2) -0.17(3)
O17W 0.190(8) 0.078(4) 0.080(4) 0.018(3) 0.021(4) 0.074(5)
O18W 0.177(7) 0.065(3) 0.090(4) -0.004(3) 0.047(4) 0.050(4)
O19W 0.147(6) 0.116(5) 0.091(4) 0.040(4) 0.067(4) 0.054(5)
O20W 0.157(7) 0.082(4) 0.088(4) -0.013(3) -0.015(4) 0.064(4)
O23W 0.207(9) 0.066(4) 0.082(4) 0.028(3) -0.027(5) 0.023(5)
O24W 0.114(5) 0.080(4) 0.116(5) 0.038(4) 0.026(4) 0.019(4)
O25W 0.045(3) 0.039(3) 0.333(13) 0.042(5) -0.014(5) -0.004(2)
O22W 0.025(3) 0.053(4) 0.118(7) -0.036(4) -0.002(3) 0.005(2)
O27W 0.071(5) 0.033(3) 0.108(7) -0.006(3) 0.019(4) -0.003(3)
O35W 0.066(5) 0.115(7) 0.084(6) -0.002(5) 0.034(5) 0.002(5)
O27A 0.094(15) 0.035(8) 0.18(3) 0.022(11) 0.019(16) 0.004(8)
O35A 0.100(17) 0.15(2) 0.098(16) -0.006(15) 0.015(13) 0.068(16)
O29W 0.140(7) 0.088(5) 0.138(7) -0.038(5) 0.029(5) 0.031(5)
O30W 0.121(6) 0.165(8) 0.115(6) 0.036(5) 0.062(5) 0.055(6)
O28W 0.154(7) 0.056(3) 0.204(9) 0.031(4) 0.094(6) 0.046(4)
O33W 0.153(7) 0.103(5) 0.099(5) 0.055(4) 0.011(4) 0.039(5)
O31W 0.153(7) 0.049(3) 0.252(11) 0.014(5) 0.131(8) 0.020(4)
O34W 0.130(6) 0.114(6) 0.134(7) -0.028(5) 0.050(5) 0.038(5)
O36W 0.120(8) 0.179(11) 0.136(9) 0.071(8) 0.087(7) 0.104(8)
O36A 0.044(9) 0.062(11) 0.087(13) 0.046(9) 0.034(8) 0.032(8)
O38W 0.211(10) 0.129(7) 0.120(6) -0.053(5) -0.105(7) 0.081(7)
O42W 0.038(3) 0.127(7) 0.53(3) 0.081(11) 0.037(7) 0.028(4)
O46W 0.047(7) 0.046(7) 0.040(6) -0.004(5) -0.002(5) 0.000(5)
O46A 0.27(2) 0.088(8) 0.145(12) -0.026(8) -0.124(13) 0.052(10)
O47A 0.025(4) 0.29(2) 0.47(4) -0.05(2) 0.032(9) 0.010(7)
O62W 0.070(9) 1.02(9) 0.52(5) -0.31(6) 0.021(16) 0.13(3)
O48W 0.114(9) 0.085(7) 0.236(17) 0.010(8) 0.058(9) -0.033(6)
O49W 0.32(2) 0.059(6) 0.31(2) -0.011(9) 0.259(19) -0.032(9)
O57W 0.093(13) 0.024(6) 0.055(9) 0.010(6) 0.018(8) 0.006(7)
O48A 0.091(14) 0.072(13) 0.077(13) 0.008(10) -0.006(10) 0.014(11)
O43W 0.038(5) 0.070(7) 0.093(8) 0.006(5) 0.011(5) 0.001(4)
O50A 0.162(18) 0.27(3) 0.21(2) -0.018(19) 0.049(15) 0.17(2)
O50B 0.165(16) 0.23(2) 0.23(2) -0.090(18) 0.050(15) 0.127(16)
O51W 0.68(4) 0.34(2) 0.37(2) 0.29(2) 0.41(3) 0.38(3)
O52W 0.076(8) 0.37(3) 0.126(13) -0.073(19) 0.019(8) -0.080(16)
O53W 0.31(2) 0.198(18) 0.120(10) 0.010(10) 0.126(13) -0.066(15)
O52A 0.14(4) 0.046(14) 0.10(2) 0.014(14) -0.02(2) -0.021(16)
O58W 0.058(14) 0.10(2) 0.091(19) 0.031(16) 0.009(12) 0.007(13)
O54W 0.319(19) 0.264(16) 0.276(18) -0.093(14) -0.162(16) 0.213(16)
O24 0.0213(13) 0.0136(12) 0.0335(14) 0.0028(10) 0.0013(10) 0.0008(10)
O18 0.0262(14) 0.0171(13) 0.0407(16) -0.0003(11) 0.0003(12) -0.0022(11)
O19 0.0161(12) 0.0155(12) 0.0372(15) 0.0034(10) 0.0012(10) -0.0021(10)
O21 0.0245(13) 0.0160(12) 0.0401(15) 0.0099(11) 0.0033(11) 0.0018(10)
O17 0.0256(14) 0.0141(12) 0.0390(15) 0.0024(11) 0.0095(11) -0.0009(11)
O20 0.0200(12) 0.0123(12) 0.0384(15) 0.0079(10) 0.0030(11) -0.0021(10)
O14 0.0190(12) 0.0110(12) 0.0495(17) 0.0009(11) 0.0054(11) -0.0007(10)
O22 0.0311(15) 0.0132(12) 0.0435(16) 0.0077(11) 0.0062(12) 0.0029(11)
O23 0.0239(13) 0.0101(12) 0.0408(15) 0.0033(10) 0.0068(11) -0.0007(10)
O13 0.0211(13) 0.0110(12) 0.0569(19) 0.0011(12) 0.0049(12) -0.0030(10)
O15 0.0280(14) 0.0148(12) 0.0436(16) 0.0082(11) 0.0033(12) 0.0043(11)
O16 0.0251(14) 0.0109(12) 0.0528(18) 0.0093(11) 0.0065(12) 0.0011(11)
N46 0.0256(16) 0.0106(14) 0.0336(17) 0.0020(12) 0.0048(13) 0.0021(12)
N37 0.0160(14) 0.0175(14) 0.0347(17) 0.0057(13) 0.0010(12) 0.0008(12)
N29 0.0219(16) 0.0135(14) 0.0396(18) 0.0069(13) 0.0020(13) 0.0024(12)
N33 0.0206(15) 0.0116(14) 0.0408(18) 0.0060(13) 0.0076(13) 0.0022(12)
N34 0.0230(16) 0.0143(14) 0.0342(17) 0.0031(12) 0.0033(13) 0.0005(12)
N28 0.0196(15) 0.0124(14) 0.0379(18) 0.0029(12) 0.0027(13) 0.0014(12)
N44 0.0227(16) 0.0120(14) 0.0416(19) 0.0062(13) 0.0052(13) 0.0005(12)
N38 0.0165(14) 0.0133(14) 0.0372(18) 0.0039(12) 0.0047(12) 0.0012(12)
N43 0.0222(15) 0.0174(15) 0.0398(19) 0.0088(13) 0.0011(13) 0.0038(12)
N26 0.0186(15) 0.0111(14) 0.047(2) 0.0045(13) 0.0039(13) 0.0014(12)
N35 0.0244(16) 0.0159(15) 0.0345(17) 0.0022(13) -0.0009(13) 0.0032(13)
N41 0.0221(15) 0.0160(15) 0.0337(17) 0.0094(12) 0.0010(13) 0.0028(12)
N39 0.0189(15) 0.0114(13) 0.0344(17) 0.0044(12) 0.0050(12) -0.0001(11)
N48 0.0219(15) 0.0160(14) 0.0333(17) -0.0002(13) -0.0046(13) 0.0044(12)
C69 0.0202(17) 0.0131(16) 0.0311(19) 0.0032(14) 0.0084(14) 0.0004(14)
N47 0.0230(16) 0.0142(14) 0.0353(17) 0.0009(12) 0.0019(13) 0.0016(12)
N25 0.0233(16) 0.0158(15) 0.043(2) 0.0012(14) 0.0030(14) -0.0003(13)
N45 0.0235(16) 0.0116(14) 0.0397(18) 0.0022(13) 0.0053(13) 0.0026(12)
N32 0.0211(16) 0.0144(14) 0.045(2) 0.0096(13) 0.0060(14) 0.0010(12)
N42 0.0208(15) 0.0192(15) 0.0394(18) 0.0134(13) 0.0044(13) 0.0042(13)
N31 0.0236(16) 0.0183(15) 0.0423(19) 0.0083(13) 0.0076(14) 0.0033(13)
N27 0.0155(14) 0.0114(14) 0.0451(19) 0.0003(13) 0.0016(13) -0.0002(11)
C62 0.0205(17) 0.0120(15) 0.040(2) 0.0018(14) 0.0064(15) 0.0031(13)
C61 0.0201(17) 0.0115(15) 0.035(2) 0.0064(14) 0.0038(14) 0.0055(14)
N40 0.0190(15) 0.0120(14) 0.0353(17) 0.0045(12) 0.0040(12) -0.0010(12)
C67 0.0160(16) 0.0191(18) 0.041(2) 0.0069(15) 0.0036(15) 0.0040(14)
C63 0.0189(17) 0.0108(15) 0.0291(18) 0.0005(13) 0.0038(14) -0.0006(13)
N30 0.0235(16) 0.0173(15) 0.0391(18) 0.0089(13) 0.0009(13) 0.0051(13)
C39 0.0139(16) 0.0113(16) 0.039(2) 0.0032(14) 0.0065(14) -0.0019(13)
N36 0.0223(16) 0.0210(16) 0.0388(19) 0.0026(14) -0.0001(14) 0.0025(13)
C68 0.0163(17) 0.0167(17) 0.045(2) 0.0076(15) 0.0072(15) 0.0001(14)
C65 0.0192(17) 0.0183(17) 0.0322(19) 0.0054(14) -0.0021(14) 0.0001(14)
C44 0.0275(19) 0.0115(16) 0.046(2) 0.0037(15) 0.0074(17) 0.0046(15)
C64 0.0223(18) 0.0149(16) 0.0319(19) 0.0025(14) -0.0006(15) 0.0001(14)
C45 0.0213(17) 0.0117(15) 0.0324(19) -0.0024(14) 0.0054(14) 0.0015(14)
C46 0.0272(19) 0.0144(17) 0.035(2) -0.0028(14) 0.0004(16) 0.0018(15)
C48 0.0172(18) 0.0235(19) 0.045(2) -0.0052(17) -0.0060(16) -0.0003(15)
C49 0.0163(17) 0.0162(17) 0.043(2) 0.0029(15) -0.0004(15) 0.0037(14)
C70 0.0263(19) 0.0158(17) 0.037(2) 0.0063(15) 0.0088(16) 0.0031(15)
C66 0.0167(17) 0.0225(18) 0.040(2) 0.0088(16) 0.0003(15) 0.0018(14)
C71 0.0230(18) 0.0143(16) 0.0301(18) 0.0094(14) 0.0025(14) 0.0034(14)
C37 0.0128(16) 0.0168(18) 0.046(2) 0.0027(16) 0.0023(15) 0.0007(13)
C42 0.0267(19) 0.0183(18) 0.047(2) 0.0154(16) 0.0062(17) 0.0084(15)
C40 0.0227(18) 0.0152(17) 0.046(2) 0.0109(15) 0.0090(16) 0.0028(14)
C54 0.0248(19) 0.0187(18) 0.035(2) 0.0111(15) 0.0009(15) 0.0044(15)
C43 0.0245(19) 0.0137(16) 0.047(2) 0.0101(15) 0.0083(16) 0.0094(15)
C59 0.0251(19) 0.0165(17) 0.0301(19) 0.0015(14) -0.0004(15) 0.0020(15)
C53 0.0237(18) 0.0148(17) 0.035(2) 0.0096(14) 0.0002(15) 0.0015(14)
C72 0.0221(17) 0.0145(16) 0.036(2) 0.0065(14) -0.0006(15) 0.0038(14)
C51 0.0209(17) 0.0101(15) 0.035(2) 0.0036(14) 0.0090(15) 0.0003(13)
C47 0.0205(17) 0.0193(18) 0.0316(19) -0.0011(15) -0.0059(14) -0.0009(15)
C56 0.0182(17) 0.0136(17) 0.050(2) 0.0082(16) 0.0060(16) 0.0034(14)
C38 0.0143(16) 0.0151(16) 0.045(2) 0.0069(15) 0.0039(15) -0.0003(13)
C60 0.0251(18) 0.0177(17) 0.0293(19) 0.0027(14) -0.0050(15) 0.0031(15)
C50 0.0153(16) 0.0138(17) 0.046(2) 0.0040(15) 0.0036(15) 0.0038(14)
C58 0.0249(18) 0.0118(16) 0.0311(19) 0.0001(14) 0.0065(15) 0.0018(14)
C57 0.0207(17) 0.0111(16) 0.038(2) 0.0023(14) 0.0100(15) 0.0010(14)
C55 0.0179(17) 0.0173(18) 0.050(2) 0.0100(16) 0.0025(16) 0.0054(14)
C41 0.0238(18) 0.0155(17) 0.038(2) 0.0107(15) 0.0032(15) 0.0055(14)
C52 0.0229(18) 0.0118(16) 0.0338(19) 0.0031(14) 0.0061(15) 0.0007(14)
O3 0.0225(13) 0.0224(13) 0.0406(16) 0.0141(12) 0.0063(11) 0.0008(11)
O10 0.0293(15) 0.0186(13) 0.0468(17) 0.0104(12) 0.0042(13) 0.0022(11)
O2 0.0347(16) 0.0163(13) 0.0444(17) 0.0036(12) 0.0123(13) 0.0033(12)
O6 0.0350(16) 0.0191(13) 0.0365(15) 0.0059(11) 0.0003(12) 0.0017(12)
O12 0.0297(15) 0.0205(14) 0.0413(16) 0.0044(12) 0.0056(12) 0.0050(11)
O5 0.0264(14) 0.0253(15) 0.0379(16) 0.0046(12) 0.0093(12) 0.0003(12)
O1 0.0368(16) 0.0185(13) 0.0485(18) 0.0099(12) 0.0114(13) 0.0102(12)
O8 0.0250(14) 0.0190(13) 0.0383(15) 0.0108(11) 0.0018(11) -0.0039(11)
O4 0.0218(13) 0.0261(15) 0.0445(17) 0.0121(12) 0.0041(12) -0.0017(11)
O11 0.0303(15) 0.0183(13) 0.0390(16) 0.0081(11) 0.0022(12) -0.0031(11)
O7 0.0299(15) 0.0192(13) 0.0410(16) 0.0053(11) 0.0075(12) 0.0027(11)
O9 0.0263(14) 0.0193(13) 0.0441(17) 0.0090(12) 0.0036(12) 0.0001(11)
N23 0.0295(17) 0.0166(15) 0.0316(17) 0.0083(13) 0.0041(13) 0.0040(13)
N6 0.0190(15) 0.0225(16) 0.0387(18) 0.0137(14) 0.0023(13) 0.0010(13)
N24 0.0257(16) 0.0223(16) 0.0346(18) 0.0094(13) 0.0046(13) 0.0038(13)
N22 0.0273(17) 0.0192(15) 0.0369(18) 0.0063(13) 0.0033(14) 0.0039(13)
N11 0.0241(16) 0.0175(15) 0.0329(17) 0.0048(13) 0.0020(13) 0.0036(13)
N4 0.0280(17) 0.0197(16) 0.0377(19) 0.0044(14) 0.0083(14) 0.0014(13)
N20 0.0253(17) 0.0196(15) 0.0403(19) 0.0048(14) 0.0037(14) 0.0064(13)
N14 0.0314(18) 0.0244(17) 0.0376(19) 0.0024(14) 0.0072(14) 0.0124(14)
N12 0.0296(17) 0.0204(16) 0.0316(17) 0.0073(13) 0.0027(13) 0.0079(14)
N17 0.0220(16) 0.0178(15) 0.0350(18) 0.0076(13) 0.0025(13) -0.0034(13)
N13 0.0251(16) 0.0210(16) 0.0379(19) 0.0032(14) 0.0031(14) 0.0041(13)
N15 0.0278(17) 0.0182(16) 0.0386(19) 0.0011(13) 0.0052(14) 0.0045(13)
N10 0.0267(17) 0.0190(16) 0.0389(19) 0.0017(13) 0.0051(14) 0.0048(13)
N16 0.0266(17) 0.0209(16) 0.0321(17) 0.0047(13) 0.0056(13) 0.0031(13)
N1 0.0363(19) 0.0189(16) 0.043(2) 0.0081(14) 0.0076(15) 0.0100(14)
N9 0.0258(17) 0.0263(17) 0.041(2) 0.0023(14) 0.0048(14) 0.0071(14)
N5 0.0253(16) 0.0164(15) 0.0333(17) 0.0084(13) 0.0068(13) 0.0006(13)
N3 0.0286(17) 0.0187(15) 0.0414(19) 0.0043(14) 0.0103(14) 0.0056(13)
C31 0.028(2) 0.0160(17) 0.041(2) 0.0071(15) 0.0018(16) 0.0090(15)
C5 0.0181(17) 0.0171(17) 0.0297(19) 0.0067(14) -0.0003(14) -0.0026(14)
C36 0.0241(19) 0.031(2) 0.036(2) 0.0049(17) 0.0018(16) 0.0034(17)
N18 0.0219(16) 0.0231(16) 0.0366(18) 0.0097(14) 0.0002(13) 0.0008(13)
C10 0.030(2) 0.0204(18) 0.035(2) 0.0096(15) 0.0056(16) 0.0026(16)
C19 0.0200(18) 0.026(2) 0.047(2) 0.0114(17) 0.0032(16) 0.0088(16)
C2 0.036(2) 0.0210(19) 0.046(2) 0.0059(17) 0.0110(18) 0.0113(17)
N2 0.0282(18) 0.0270(18) 0.043(2) 0.0036(15) 0.0087(15) 0.0097(15)
N19 0.0224(16) 0.0222(16) 0.044(2) 0.0088(14) 0.0013(14) 0.0047(13)
C4 0.029(2) 0.0155(17) 0.036(2) -0.0001(15) 0.0021(16) -0.0012(15)
C25 0.0202(18) 0.027(2) 0.036(2) 0.0031(16) 0.0049(15) 0.0055(15)
C1 0.032(2) 0.0208(19) 0.043(2) 0.0091(16) 0.0079(17) 0.0148(17)
C33 0.0281(19) 0.0130(16) 0.039(2) -0.0005(15) 0.0024(16) 0.0047(15)
C12 0.041(2) 0.0226(19) 0.041(2) 0.0117(17) 0.0035(18) 0.0142(18)
N7 0.0241(16) 0.0215(16) 0.0416(19) 0.0099(14) 0.0020(14) 0.0060(13)
N21 0.0288(17) 0.0226(16) 0.0363(18) 0.0071(14) 0.0088(14) 0.0097(14)
C11 0.031(2) 0.0180(17) 0.0277(18) 0.0089(14) -0.0004(15) 0.0060(15)
C29 0.0234(18) 0.0225(18) 0.0262(18) 0.0110(14) -0.0021(14) 0.0004(15)
C28 0.028(2) 0.027(2) 0.030(2) 0.0102(16) 0.0073(16) 0.0005(16)
C9 0.0259(19) 0.0242(19) 0.032(2) 0.0026(15) 0.0095(15) 0.0075(16)
N8 0.0233(16) 0.0292(18) 0.043(2) 0.0102(15) 0.0063(14) 0.0057(14)
C26 0.0229(19) 0.0238(19) 0.042(2) 0.0013(16) 0.0092(16) 0.0048(16)
C27 0.0258(19) 0.0212(18) 0.0286(19) 0.0032(14) 0.0095(15) 0.0022(15)
C8 0.026(2) 0.038(2) 0.044(2) 0.0084(19) 0.0100(18) 0.0118(18)
C3 0.032(2) 0.0147(17) 0.035(2) -0.0019(15) 0.0084(16) 0.0042(15)
C35 0.0228(18) 0.0189(17) 0.0283(18) 0.0039(14) -0.0020(14) -0.0011(14)
C32 0.031(2) 0.0185(18) 0.047(2) 0.0020(16) 0.0021(18) 0.0115(16)
C34 0.031(2) 0.0158(17) 0.037(2) 0.0010(15) -0.0032(16) 0.0024(15)
C13 0.029(2) 0.027(2) 0.043(2) 0.0064(17) 0.0032(17) 0.0133(17)
C22 0.031(2) 0.0197(18) 0.033(2) 0.0021(15) 0.0046(16) 0.0054(16)
C6 0.0211(18) 0.0252(19) 0.040(2) 0.0092(16) 0.0005(16) 0.0021(15)
C20 0.0241(19) 0.0242(19) 0.051(3) 0.0099(17) 0.0056(17) 0.0129(16)
C15 0.032(2) 0.0179(18) 0.037(2) -0.0007(15) 0.0109(17) 0.0052(16)
C24 0.0264(19) 0.0233(19) 0.0313(19) 0.0108(15) 0.0010(15) 0.0060(16)
C18 0.0221(18) 0.0235(19) 0.032(2) 0.0117(16) -0.0021(15) 0.0002(15)
C7 0.0135(16) 0.027(2) 0.043(2) 0.0085(17) 0.0036(15) 0.0027(15)
C16 0.029(2) 0.0218(19) 0.031(2) 0.0009(15) 0.0093(16) 0.0003(16)
C30 0.0246(19) 0.0242(19) 0.045(2) 0.0146(17) -0.0032(16) 0.0066(16)
C17 0.0223(18) 0.0212(18) 0.0271(18) 0.0083(14) -0.0013(14) -0.0032(15)
C23 0.0264(19) 0.0184(17) 0.0272(18) 0.0084(14) -0.0004(14) 0.0024(15)
C21 0.033(2) 0.0211(19) 0.037(2) 0.0031(16) 0.0082(17) 0.0107(16)
C14 0.026(2) 0.028(2) 0.045(2) 0.0075(17) 0.0090(17) 0.0137(17)

loop_
_atom_type_symbol
_atom_type_description
_atom_type_scat_dispersion_real
_atom_type_scat_dispersion_imag
_atom_type_scat_source
C C 0.0181 0.0091 'International Tables Vol C Tables 4.2.6.8 and 6.1.1.4'
H H 0.0000 0.0000 'International Tables Vol C Tables 4.2.6.8 and 6.1.1.4'
N N 0.0311 0.0180 'International Tables Vol C Tables 4.2.6.8 and 6.1.1.4'
O O 0.0492 0.0322 'International Tables Vol C Tables 4.2.6.8 and 6.1.1.4'
Ca Ca 0.3641 1.2855 'International Tables Vol C Tables 4.2.6.8 and 6.1.1.4'
Cl Cl 0.3639 0.7018 'International Tables Vol C Tables 4.2.6.8 and 6.1.1.4'

loop_
_geom_angle_atom_site_label_1
_geom_angle_atom_site_label_2
_geom_angle_atom_site_label_3
_geom_angle
_geom_angle_site_symmetry_1
_geom_angle_site_symmetry_3
O23 Ca1 O2W 88.38(13) 2_566 .
O23 Ca1 O20 138.62(10) 2_566 .
O2W Ca1 O20 112.23(18) . .
O23 Ca1 O4W 80.99(10) 2_566 .
O2W Ca1 O4W 167.41(14) . .
O20 Ca1 O4W 72.69(10) . .
O23 Ca1 O3W 77.13(13) 2_566 .
O2W Ca1 O3W 77.7(2) . .
O20 Ca1 O3W 73.18(13) . .
O4W Ca1 O3W 93.2(2) . .
O23 Ca1 O19 142.18(11) 2_566 .
O2W Ca1 O19 73.74(13) . .
O20 Ca1 O19 79.17(10) . .
O4W Ca1 O19 118.84(11) . .
O3W Ca1 O19 128.46(16) . .
O23 Ca1 O1W 74.19(10) 2_566 .
O2W Ca1 O1W 91.3(2) . .
O20 Ca1 O1W 136.76(11) . .
O4W Ca1 O1W 92.26(13) . .
O3W Ca1 O1W 149.54(13) . .
O19 Ca1 O1W 73.22(10) . .
O8 Ca2 O8W 99.33(15) 2 .
O8 Ca2 O11 145.98(11) 2 .
O8W Ca2 O11 87.05(13) . .
O8 Ca2 O6W 78.59(11) 2 .
O8W Ca2 O6W 155.72(17) . .
O11 Ca2 O6W 82.14(11) . .
O8 Ca2 O5W 130.41(19) 2 .
O8W Ca2 O5W 113.5(2) . .
O11 Ca2 O5W 74.48(15) . .
O6W Ca2 O5W 84.5(2) . .
O8 Ca2 O9 79.82(10) 2 2
O8W Ca2 O9 78.87(14) . 2
O11 Ca2 O9 134.06(11) . 2
O6W Ca2 O9 123.80(12) . 2
O5W Ca2 O9 71.79(13) . 2
O8 Ca2 O7W 70.93(11) 2 .
O8W Ca2 O7W 77.23(18) . .
O11 Ca2 O7W 78.15(11) . .
O6W Ca2 O7W 79.29(16) . .
O5W Ca2 O7W 149.80(15) . .
O9 Ca2 O7W 138.20(13) 2 .
C4X C3X C2X 121.1(4) . .
N1X C2X C3X 121.3(4) . .
N1X C2X C1X 121.0(4) . .
C3X C2X C1X 117.6(3) . .
C6X C1X C2X 121.1(4) . .
C4Y C3Y C2Y 120.3(4) . .
C3Y C4Y C5Y 121.6(4) . .
N2X C7X N3X 120.0(3) . .
N2X C7X C5X 120.0(4) . .
N3X C7X C5X 119.9(3) . .
C4Y C5Y C6Y 117.9(3) . .
C4Y C5Y C7Y 121.6(3) . .
C6Y C5Y C7Y 120.4(3) . .
C1X C6X C5X 121.3(3) . .
C3X C4X C5X 121.3(3) . .
C4X C5X C6X 117.7(3) . .
C4X C5X C7X 121.7(3) . .
C6X C5X C7X 120.7(3) . .
C1Y C6Y C5Y 120.8(3) . .
C6Y C1Y C2Y 121.4(4) . .
N1Y C2Y C1Y 121.8(4) . .
N1Y C2Y C3Y 120.3(4) . .
C1Y C2Y C3Y 117.9(3) . .
N2Y C7Y N3Y 120.2(3) . .
N2Y C7Y C5Y 120.0(4) . .
N3Y C7Y C5Y 119.8(4) . .
C61 O19 Ca1 151.5(3) . .
C63 O20 Ca1 150.8(3) . .
C69 O23 Ca1 154.9(3) . 2_566
C69 N46 C70 122.8(3) . .
C69 N46 C58 112.6(3) . .
C70 N46 C58 123.5(3) . .
C61 N37 C72 122.2(3) . .
C61 N37 C49 112.4(3) . .
C72 N37 C49 123.9(3) . .
C41 N29 C40 122.8(3) . .
C41 N29 C53 111.7(3) . .
C40 N29 C53 124.0(3) . .
C45 N33 C57 111.7(3) . .
C45 N33 C44 122.6(3) . .
C57 N33 C44 121.4(3) . .
C45 N34 C58 112.0(3) . .
C45 N34 C46 122.1(3) . .
C58 N34 C46 122.0(3) . .
C39 N28 C52 112.1(3) . .
C39 N28 C40 122.6(3) . .
C52 N28 C40 122.2(3) . .
C67 N44 C56 112.8(3) . .
C67 N44 C68 121.8(3) . .
C56 N44 C68 124.6(3) . .
C61 N38 C62 122.6(3) . .
C61 N38 C50 112.5(3) . .
C62 N38 C50 124.8(3) . .
C67 N43 C66 121.2(3) . .
C67 N43 C55 111.6(3) . .
C66 N43 C55 125.2(3) . .
C37 N26 C50 112.4(4) . .
C37 N26 C38 122.7(3) . .
C50 N26 C38 124.3(3) . .
C47 N35 C59 112.3(3) . .
C47 N35 C46 122.3(3) . .
C59 N35 C46 124.1(3) . .
C65 N41 C64 121.9(3) . .
C65 N41 C53 112.0(3) . .
C64 N41 C53 121.4(3) . .
C63 N39 C62 123.9(3) . .
C63 N39 C51 112.4(3) . .
C62 N39 C51 123.7(3) . .
C71 N48 C72 123.3(3) . .
C71 N48 C60 112.6(3) . .
C72 N48 C60 123.5(3) . .
O23 C69 N46 125.9(4) . .
O23 C69 N45 125.9(4) . .
N46 C69 N45 108.1(3) . .
C71 N47 C59 112.4(3) . .
C71 N47 C70 123.2(3) . .
C59 N47 C70 122.1(3) . .
C37 N25 C48 123.7(3) . .
C37 N25 C49 112.3(4) . .
C48 N25 C49 123.9(4) . .
C69 N45 C68 124.0(3) . .
C69 N45 C57 112.7(3) . .
C68 N45 C57 122.5(3) . .
C43 N32 C44 122.5(3) . .
C43 N32 C56 112.1(4) . .
C44 N32 C56 125.0(3) . .
C65 N42 C66 124.8(3) . .
C65 N42 C54 112.5(3) . .
C66 N42 C54 122.7(3) . .
C43 N31 C55 112.7(4) . .
C43 N31 C42 122.7(3) . .
C55 N31 C42 124.2(4) . .
C39 N27 C51 112.2(3) . .
C39 N27 C38 122.1(3) . .
C51 N27 C38 121.8(3) . .
N39 C62 N38 113.7(3) . .
O19 C61 N37 125.5(4) . .
O19 C61 N38 126.1(4) . .
N37 C61 N38 108.4(3) . .
C63 N40 C64 122.8(3) . .
C63 N40 C52 111.9(3) . .
C64 N40 C52 123.5(3) . .
O22 C67 N44 126.3(4) . .
O22 C67 N43 125.0(4) . .
N44 C67 N43 108.7(3) . .
O20 C63 N40 125.5(3) . .
O20 C63 N39 125.5(4) . .
N40 C63 N39 109.0(3) . .
C41 N30 C42 122.3(3) . .
C41 N30 C54 111.2(3) . .
C42 N30 C54 123.3(3) . .
O14 C39 N27 126.4(4) . .
O14 C39 N28 125.5(4) . .
N27 C39 N28 108.1(3) . .
C47 N36 C60 111.8(3) . .
C47 N36 C48 123.1(4) . .
C60 N36 C48 124.3(3) . .
N45 C68 N44 113.1(3) . .
O21 C65 N41 125.7(4) . .
O21 C65 N42 125.8(4) . .
N41 C65 N42 108.5(3) . .
N32 C44 N33 114.5(3) . .
N40 C64 N41 113.2(3) . .
O17 C45 N33 126.2(4) . .
O17 C45 N34 125.5(4) . .
N33 C45 N34 108.3(3) . .
N35 C46 N34 113.7(3) . .
N25 C48 N36 113.8(3) . .
N25 C49 N37 114.1(3) . .
N25 C49 C50 103.3(3) . .
N37 C49 C50 102.9(3) . .
N47 C70 N46 113.1(3) . .
N42 C66 N43 113.1(3) . .
O24 C71 N48 125.9(4) . .
O24 C71 N47 125.5(4) . .
N48 C71 N47 108.6(3) . .
O13 C37 N26 127.1(4) . .
O13 C37 N25 124.6(4) . .
N26 C37 N25 108.3(3) . .
N30 C42 N31 114.0(3) . .
N29 C40 N28 114.0(3) . .
N42 C54 N30 115.1(3) . .
N42 C54 C53 103.4(3) . .
N30 C54 C53 103.6(3) . .
O16 C43 N31 125.4(4) . .
O16 C43 N32 126.4(4) . .
N31 C43 N32 108.1(3) . .
N35 C59 N47 114.8(3) . .
N35 C59 C60 103.0(3) . .
N47 C59 C60 103.4(3) . .
N29 C53 N41 114.2(3) . .
N29 C53 C54 103.4(3) . .
N41 C53 C54 103.4(3) . .
N48 C72 N37 113.4(3) . .
N27 C51 N39 114.2(3) . .
N27 C51 C52 103.1(3) . .
N39 C51 C52 102.9(3) . .
O18 C47 N36 125.3(4) . .
O18 C47 N35 125.8(4) . .
N36 C47 N35 108.9(3) . .
N44 C56 N32 115.0(3) . .
N44 C56 C55 103.1(3) . .
N32 C56 C55 103.3(3) . .
N27 C38 N26 113.6(3) . .
N36 C60 N48 115.1(3) . .
N36 C60 C59 103.5(3) . .
N48 C60 C59 102.8(3) . .
N38 C50 N26 115.1(3) . .
N38 C50 C49 103.3(3) . .
N26 C50 C49 102.9(3) . .
N34 C58 N46 114.5(3) . .
N34 C58 C57 103.7(3) . .
N46 C58 C57 102.9(3) . .
N45 C57 N33 114.6(3) . .
N45 C57 C58 103.5(3) . .
N33 C57 C58 103.5(3) . .
N43 C55 N31 115.2(3) . .
N43 C55 C56 103.3(3) . .
N31 C55 C56 103.3(3) . .
O15 C41 N29 125.6(4) . .
O15 C41 N30 125.4(4) . .
N29 C41 N30 109.0(3) . .
N28 C52 N40 114.2(3) . .
N28 C52 C51 103.5(3) . .
N40 C52 C51 103.6(3) . .
C29 O8 Ca2 154.6(3) . 2
C35 O11 Ca2 152.1(3) . .
C31 O9 Ca2 152.5(3) . 2
C35 N23 C34 123.1(3) . .
C35 N23 C23 112.3(3) . .
C34 N23 C23 122.3(3) . .
C5 N6 C18 112.4(3) . .
C5 N6 C6 123.5(3) . .
C18 N6 C6 123.0(3) . .
C35 N24 C36 124.2(3) . .
C35 N24 C24 112.5(3) . .
C36 N24 C24 123.3(3) . .
C33 N22 C34 123.2(4) . .
C33 N22 C22 112.8(3) . .
C34 N22 C22 123.8(4) . .
C11 N11 C23 112.0(3) . .
C11 N11 C10 123.1(3) . .
C23 N11 C10 121.3(3) . .
C3 N4 C4 122.8(3) . .
C3 N4 C16 111.5(4) . .
C4 N4 C16 124.6(4) . .
C31 N20 C32 122.6(4) . .
C31 N20 C20 112.0(4) . .
C32 N20 C20 123.2(4) . .
C25 N14 C26 122.5(4) . .
C25 N14 C14 112.3(4) . .
C26 N14 C14 124.7(3) . .
C11 N12 C12 121.2(3) . .
C11 N12 C24 111.5(3) . .
C12 N12 C24 121.6(3) . .
C29 N17 C28 122.8(3) . .
C29 N17 C17 112.7(3) . .
C28 N17 C17 123.5(3) . .
C25 N13 C13 112.4(3) . .
C25 N13 C36 121.7(4) . .
C13 N13 C36 123.4(4) . .
C27 N15 C26 123.5(3) . .
C27 N15 C15 112.3(3) . .
C26 N15 C15 123.7(3) . .
C9 N10 C10 122.1(3) . .
C9 N10 C22 112.0(3) . .
C10 N10 C22 124.2(3) . .
C27 N16 C28 122.0(3) . .
C27 N16 C16 112.2(3) . .
C28 N16 C16 122.8(3) . .
C1 N1 C13 113.3(4) . .
C1 N1 C12 122.4(4) . .
C13 N1 C12 124.3(4) . .
C9 N9 C21 111.9(3) . .
C9 N9 C8 122.8(4) . .
C21 N9 C8 124.9(4) . .
C5 N5 C4 122.2(3) . .
C5 N5 C17 111.9(3) . .
C4 N5 C17 121.2(3) . .
C3 N3 C2 123.1(4) . .
C3 N3 C15 111.9(4) . .
C2 N3 C15 123.2(3) . .
O9 C31 N19 126.1(4) . .
O9 C31 N20 125.3(4) . .
N19 C31 N20 108.5(4) . .
O3 C5 N6 125.9(4) . .
O3 C5 N5 125.9(4) . .
N6 C5 N5 108.3(3) . .
N24 C36 N13 113.3(3) . .
C29 N18 C30 123.4(3) . .
C29 N18 C18 112.0(3) . .
C30 N18 C18 124.2(3) . .
N11 C10 N10 114.0(3) . .
N19 C19 N7 115.0(3) . .
N19 C19 C20 103.6(3) . .
N7 C19 C20 103.1(3) . .
N2 C2 N3 113.3(3) . .
C1 N2 C2 122.3(4) . .
C1 N2 C14 112.1(4) . .
C2 N2 C14 125.4(4) . .
C31 N19 C30 123.0(4) . .
C31 N19 C19 112.2(4) . .
C30 N19 C19 124.8(3) . .
N4 C4 N5 113.4(3) . .
O12 C25 N13 126.0(4) . .
O12 C25 N14 125.3(4) . .
N13 C25 N14 108.7(4) . .
O1 C1 N1 126.6(4) . .
O1 C1 N2 125.4(4) . .
N1 C1 N2 107.9(4) . .
O10 C33 N22 125.9(4) . .
O10 C33 N21 125.1(4) . .
N22 C33 N21 109.0(4) . .
N12 C12 N1 114.4(3) . .
C7 N7 C6 122.0(3) . .
C7 N7 C19 111.4(4) . .
C6 N7 C19 124.7(4) . .
C33 N21 C32 122.8(4) . .
C33 N21 C21 111.7(4) . .
C32 N21 C21 124.0(3) . .
O6 C11 N12 126.1(4) . .
O6 C11 N11 125.6(4) . .
N12 C11 N11 108.2(3) . .
O8 C29 N17 125.7(4) . .
O8 C29 N18 125.3(4) . .
N17 C29 N18 108.9(3) . .
N17 C28 N16 113.7(3) . .
O5 C9 N9 125.6(4) . .
O5 C9 N10 125.6(4) . .
N9 C9 N10 108.8(3) . .
C7 N8 C20 112.3(4) . .
C7 N8 C8 122.1(4) . .
C20 N8 C8 125.5(4) . .
N14 C26 N15 113.5(3) . .
O7 C27 N15 125.2(4) . .
O7 C27 N16 126.4(4) . .
N15 C27 N16 108.4(3) . .
N8 C8 N9 113.8(4) . .
O2 C3 N3 125.7(4) . .
O2 C3 N4 125.1(4) . .
N3 C3 N4 109.2(4) . .
O11 C35 N24 125.8(4) . .
O11 C35 N23 125.8(4) . .
N24 C35 N23 108.4(3) . .
N20 C32 N21 113.0(3) . .
N23 C34 N22 113.4(3) . .
N1 C13 N13 115.2(3) . .
N1 C13 C14 102.7(3) . .
N13 C13 C14 103.5(3) . .
N22 C22 N10 115.2(3) . .
N22 C22 C21 103.1(3) . .
N10 C22 C21 102.5(3) . .
N6 C6 N7 113.7(3) . .
N8 C20 N20 114.9(3) . .
N8 C20 C19 103.6(3) . .
N20 C20 C19 103.0(3) . .
N15 C15 N3 114.4(4) . .
N15 C15 C16 103.4(3) . .
N3 C15 C16 103.3(3) . .
N24 C24 N12 114.9(3) . .
N24 C24 C23 103.3(3) . .
N12 C24 C23 103.7(3) . .
N6 C18 N18 114.8(3) . .
N6 C18 C17 103.5(3) . .
N18 C18 C17 103.2(3) . .
O4 C7 N8 125.6(4) . .
O4 C7 N7 126.0(4) . .
N8 C7 N7 108.4(4) . .
N16 C16 N4 115.0(3) . .
N16 C16 C15 103.4(3) . .
N4 C16 C15 103.2(3) . .
N18 C30 N19 113.7(3) . .
N17 C17 N5 113.7(3) . .
N17 C17 C18 103.1(3) . .
N5 C17 C18 103.5(3) . .
N11 C23 N23 114.2(3) . .
N11 C23 C24 103.6(3) . .
N23 C23 C24 103.2(3) . .
N9 C21 N21 114.5(4) . .
N9 C21 C22 103.8(3) . .
N21 C21 C22 103.0(3) . .
N2 C14 N14 115.0(4) . .
N2 C14 C13 103.9(3) . .
N14 C14 C13 103.1(3) . .

loop_
_geom_bond_atom_site_label_1
_geom_bond_atom_site_label_2
_geom_bond_distance
_geom_bond_site_symmetry_2
Ca1 O23 2.369(3) 2_566
Ca1 O2W 2.373(4) .
Ca1 O20 2.380(3) .
Ca1 O4W 2.389(3) .
Ca1 O3W 2.390(5) .
Ca1 O19 2.399(3) .
Ca1 O1W 2.410(4) .
Ca2 O8 2.335(3) 2
Ca2 O8W 2.345(4) .
Ca2 O11 2.359(3) .
Ca2 O6W 2.363(4) .
Ca2 O5W 2.386(4) .
Ca2 O9 2.475(3) 2
Ca2 O7W 2.481(4) .
C3X C4X 1.381(5) .
C3X C2X 1.395(6) .
C2X N1X 1.372(5) .
C2X C1X 1.401(5) .
C1X C6X 1.377(5) .
C3Y C4Y 1.381(5) .
C3Y C2Y 1.412(5) .
C4Y C5Y 1.392(5) .
C7X N2X 1.313(5) .
C7X N3X 1.318(5) .
C7X C5X 1.468(5) .
C5Y C6Y 1.402(5) .
C5Y C7Y 1.471(5) .
C6X C5X 1.395(5) .
C4X C5X 1.394(5) .
C6Y C1Y 1.382(5) .
C1Y C2Y 1.392(6) .
C2Y N1Y 1.384(5) .
N2Y C7Y 1.310(5) .
N3Y C7Y 1.312(5) .
O26A O29W 1.48(3) 1_544
O29W O26A 1.48(3) 1_566
O36W O36A 1.104(17) .
O47A O62W 1.70(4) .
O60W O60W 1.65(3) 2_455
O24 C71 1.229(5) .
O18 C47 1.230(5) .
O19 C61 1.221(5) .
O21 C65 1.228(5) .
O17 C45 1.218(5) .
O20 C63 1.229(5) .
O14 C39 1.218(5) .
O22 C67 1.225(5) .
O23 C69 1.223(5) .
O23 Ca1 2.369(3) 2_566
O13 C37 1.227(5) .
O15 C41 1.228(5) .
O16 C43 1.222(5) .
N46 C69 1.361(5) .
N46 C70 1.448(5) .
N46 C58 1.456(4) .
N37 C61 1.363(5) .
N37 C72 1.452(5) .
N37 C49 1.458(5) .
N29 C41 1.366(5) .
N29 C40 1.448(5) .
N29 C53 1.453(5) .
N33 C45 1.372(5) .
N33 C57 1.453(5) .
N33 C44 1.459(5) .
N34 C45 1.377(5) .
N34 C58 1.441(5) .
N34 C46 1.455(5) .
N28 C39 1.375(5) .
N28 C52 1.448(5) .
N28 C40 1.450(5) .
N44 C67 1.355(5) .
N44 C56 1.444(5) .
N44 C68 1.448(5) .
N38 C61 1.370(5) .
N38 C62 1.441(5) .
N38 C50 1.445(5) .
N43 C67 1.374(5) .
N43 C66 1.443(6) .
N43 C55 1.451(5) .
N26 C37 1.357(6) .
N26 C50 1.449(5) .
N26 C38 1.457(6) .
N35 C47 1.364(6) .
N35 C59 1.447(5) .
N35 C46 1.446(5) .
N41 C65 1.367(5) .
N41 C64 1.447(5) .
N41 C53 1.456(5) .
N39 C63 1.363(5) .
N39 C62 1.435(5) .
N39 C51 1.450(4) .
N48 C71 1.356(5) .
N48 C72 1.442(5) .
N48 C60 1.455(5) .
C69 N45 1.365(5) .
N47 C71 1.363(5) .
N47 C59 1.447(5) .
N47 C70 1.449(5) .
N25 C37 1.372(6) .
N25 C48 1.435(6) .
N25 C49 1.444(5) .
N45 C68 1.437(5) .
N45 C57 1.444(5) .
N32 C43 1.378(5) .
N32 C44 1.426(6) .
N32 C56 1.456(5) .
N42 C65 1.369(5) .
N42 C66 1.436(5) .
N42 C54 1.445(5) .
N31 C43 1.368(6) .
N31 C55 1.453(5) .
N31 C42 1.456(6) .
N27 C39 1.372(5) .
N27 C51 1.448(5) .
N27 C38 1.451(5) .
N40 C63 1.362(5) .
N40 C64 1.441(5) .
N40 C52 1.452(5) .
N30 C41 1.367(5) .
N30 C42 1.446(5) .
N30 C54 1.457(5) .
N36 C47 1.359(5) .
N36 C60 1.455(5) .
N36 C48 1.457(6) .
C49 C50 1.553(6) .
C54 C53 1.546(6) .
C59 C60 1.550(6) .
C51 C52 1.552(6) .
C56 C55 1.551(6) .
C58 C57 1.546(6) .
O3 C5 1.220(5) .
O10 C33 1.235(5) .
O2 C3 1.241(5) .
O6 C11 1.223(5) .
O12 C25 1.225(5) .
O5 C9 1.223(5) .
O1 C1 1.220(5) .
O8 C29 1.231(5) .
O8 Ca2 2.335(3) 2
O4 C7 1.225(5) .
O11 C35 1.227(5) .
O7 C27 1.228(5) .
O9 C31 1.222(5) .
O9 Ca2 2.475(3) 2
N23 C35 1.368(5) .
N23 C34 1.440(5) .
N23 C23 1.445(5) .
N6 C5 1.372(5) .
N6 C18 1.446(5) .
N6 C6 1.448(6) .
N24 C35 1.363(5) .
N24 C36 1.440(6) .
N24 C24 1.445(5) .
N22 C33 1.352(6) .
N22 C34 1.447(5) .
N22 C22 1.449(5) .
N11 C11 1.382(5) .
N11 C23 1.439(5) .
N11 C10 1.450(5) .
N4 C3 1.361(6) .
N4 C4 1.448(5) .
N4 C16 1.457(5) .
N20 C31 1.377(6) .
N20 C32 1.448(6) .
N20 C20 1.461(5) .
N14 C25 1.371(5) .
N14 C26 1.441(6) .
N14 C14 1.449(6) .
N12 C11 1.374(5) .
N12 C12 1.446(5) .
N12 C24 1.449(5) .
N17 C29 1.351(5) .
N17 C28 1.441(5) .
N17 C17 1.445(5) .
N13 C25 1.361(6) .
N13 C13 1.449(5) .
N13 C36 1.452(5) .
N15 C27 1.364(6) .
N15 C26 1.445(5) .
N15 C15 1.450(5) .
N10 C9 1.363(5) .
N10 C10 1.451(6) .
N10 C22 1.459(5) .
N16 C27 1.372(5) .
N16 C28 1.447(6) .
N16 C16 1.447(5) .
N1 C1 1.369(6) .
N1 C13 1.447(6) .
N1 C12 1.455(6) .
N9 C9 1.365(6) .
N9 C21 1.446(5) .
N9 C8 1.455(6) .
N5 C5 1.375(5) .
N5 C4 1.454(5) .
N5 C17 1.455(5) .
N3 C3 1.355(6) .
N3 C2 1.450(6) .
N3 C15 1.451(5) .
C31 N19 1.365(5) .
N18 C29 1.363(5) .
N18 C30 1.438(6) .
N18 C18 1.449(5) .
C19 N19 1.454(5) .
C19 N7 1.454(5) .
C19 C20 1.546(6) .
C2 N2 1.446(6) .
N2 C1 1.377(6) .
N2 C14 1.448(6) .
N19 C30 1.434(6) .
C33 N21 1.370(5) .
N7 C7 1.372(6) .
N7 C6 1.452(6) .
N21 C32 1.449(6) .
N21 C21 1.461(5) .
N8 C7 1.369(6) .
N8 C20 1.439(6) .
N8 C8 1.443(6) .
C13 C14 1.555(6) .
C22 C21 1.553(6) .
C15 C16 1.549(6) .
C24 C23 1.551(6) .
C18 C17 1.549(6) .
